data_4312004
loop_
_publ_author_name
'Jay R. Stork'
'Marilyn M. Olmstead'
'Alan L. Balch'

_publ_section_title
;
 Effects of Pt...Pt Bonding, Anions, Solvate Molecules, and Hydrogen
 Bonding on the Self-Association of Chugaev's Cation, a Platinum Complex
 with a Chelating Carbene Ligand
;
_journal_name_full 'Inorganic Chemistry'
_journal_page_first 7508
_journal_page_last 7515
_journal_paper_doi 10.1021/ic049226j
_journal_volume 43
_journal_year 2004
_chemical_formula_moiety 'C24 H20 B, C8 H15 N6 Pt, C H4 O'
_chemical_formula_sum 'C33 H39 B N6 O Pt'
_chemical_formula_weight 741.60
_chemical_name_common '[Pt(C~8~H~15~N~6)]B(C~6~H~5~)~4~^.^CH~3~OH'
_chemical_name_systematic
;
  ?
;
_space_group_IT_number 14
_symmetry_cell_setting monoclinic
_symmetry_space_group_name_Hall '-P 2ybc'
_symmetry_space_group_name_H-M 'P 1 21/c 1'
_atom_sites_solution_hydrogens geom
_atom_sites_solution_primary direct
_atom_sites_solution_secondary difmap
_audit_creation_method SHELXL-97
_cell_angle_alpha 90.00
_cell_angle_beta 112.096(2)
_cell_angle_gamma 90.00
_cell_formula_units_Z 4
_cell_length_a 11.0167(12)
_cell_length_b 11.0796(12)
_cell_length_c 27.931(3)
_cell_measurement_reflns_used 776
_cell_measurement_temperature 90(2)
_cell_measurement_theta_max 20.0
_cell_measurement_theta_min 2.4
_cell_volume 3158.9(6)
_computing_cell_refinement 'SMART 5.054 (Bruker, 2002)'
_computing_data_collection 'SMART 5.054 (Bruker, 2002)'
_computing_data_reduction 'SAINT 6.36A (Bruker, 2002)'
_computing_molecular_graphics 'SHELXTL 5.1 (Sheldrick, 1994)'
_computing_publication_material 'SHELXL-97 (Sheldrick, 1997)'
_computing_structure_refinement 'SHELXL-97 (Sheldrick, 1997)'
_computing_structure_solution 'SHELXS-97 (Sheldrick, 1990)'
_diffrn_ambient_temperature 90(2)
_diffrn_detector_area_resol_mean 8.3
_diffrn_measured_fraction_theta_full 0.999
_diffrn_measured_fraction_theta_max 0.999
_diffrn_measurement_device_type 'Bruker SMART 1000'
_diffrn_measurement_method \w
_diffrn_radiation_monochromator graphite
_diffrn_radiation_source 'normal-focus sealed tube'
_diffrn_radiation_type MoK\a
_diffrn_radiation_wavelength 0.71073
_diffrn_reflns_av_R_equivalents 0.1032
_diffrn_reflns_av_sigmaI/netI 0.0717
_diffrn_reflns_limit_h_max 12
_diffrn_reflns_limit_h_min -13
_diffrn_reflns_limit_k_max 13
_diffrn_reflns_limit_k_min -13
_diffrn_reflns_limit_l_max 33
_diffrn_reflns_limit_l_min -33
_diffrn_reflns_number 30447
_diffrn_reflns_theta_full 25.36
_diffrn_reflns_theta_max 25.36
_diffrn_reflns_theta_min 2.00
_diffrn_standards_number 0
_exptl_absorpt_coefficient_mu 4.478
_exptl_absorpt_correction_T_max 0.9158
_exptl_absorpt_correction_T_min 0.4257
_exptl_absorpt_correction_type multi-scan
_exptl_absorpt_process_details 'SADABS 2.05 (Sheldrick, 2002)'
_exptl_crystal_colour yellow
_exptl_crystal_density_diffrn 1.559
_exptl_crystal_density_method 'not measured'
_exptl_crystal_description plate
_exptl_crystal_F_000 1480
_exptl_crystal_size_max 0.23
_exptl_crystal_size_mid 0.13
_exptl_crystal_size_min 0.02
_refine_diff_density_max 1.699
_refine_diff_density_min -1.530
_refine_diff_density_rms 0.185
_refine_ls_extinction_method none
_refine_ls_goodness_of_fit_ref 1.038
_refine_ls_hydrogen_treatment constr
_refine_ls_matrix_type full
_refine_ls_number_parameters 380
_refine_ls_number_reflns 5783
_refine_ls_number_restraints 30
_refine_ls_restrained_S_all 1.042
_refine_ls_R_factor_all 0.0836
_refine_ls_R_factor_gt 0.0387
_refine_ls_shift/su_max 0.018
_refine_ls_shift/su_mean 0.000
_refine_ls_structure_factor_coef Fsqd
_refine_ls_weighting_details 'calc w=1/[\s^2^(Fo^2^)+(0.0334P)^2^+19.0476P] where P=(Fo^2^+2Fc^2^)/3'
_refine_ls_weighting_scheme calc
_refine_ls_wR_factor_gt 0.0794
_refine_ls_wR_factor_ref 0.0992
_reflns_number_gt 3966
_reflns_number_total 5783
_reflns_threshold_expression I>2\s(I)
_cod_data_source_file ic049226jsi20040920_110301_1.cif
_cod_data_source_block jrs10-2
_cod_original_cell_volume 3158.8(6)
_cod_original_sg_symbol_H-M 'P 21/c'
_cod_database_code 4312004

loop_
_symmetry_equiv_pos_as_xyz
'x, y, z'
'-x, y+1/2, -z+1/2'
'-x, -y, -z'
'x, -y-1/2, z-1/2'

loop_
_atom_site_label
_atom_site_type_symbol
_atom_site_fract_x
_atom_site_fract_y
_atom_site_fract_z
_atom_site_U_iso_or_equiv
_atom_site_adp_type
_atom_site_occupancy
_atom_site_symmetry_multiplicity
_atom_site_calc_flag
_atom_site_refinement_flags
_atom_site_disorder_assembly
_atom_site_disorder_group
Pt1 Pt 0.44030(3) 0.55513(3) 0.048967(12) 0.01503(10) Uani 1 1 d . . .
C1 C 0.7322(8) 0.8068(7) 0.1501(3) 0.027(2) Uani 1 1 d . . .
H1A H 0.7834 0.8293 0.1294 0.041 Uiso 1 1 calc R . .
H1B H 0.7916 0.7881 0.1855 0.041 Uiso 1 1 calc R . .
H1C H 0.6750 0.8740 0.1507 0.041 Uiso 1 1 calc R . .
C2 C 0.5581(8) 0.6994(7) 0.0798(3) 0.0180(17) Uani 1 1 d . . .
C3 C 0.3768(8) 0.6751(7) -0.0086(3) 0.0199(18) Uani 1 1 d . . .
C4 C 0.2299(10) 0.7587(8) -0.0925(3) 0.037(2) Uani 1 1 d . . .
H4A H 0.2249 0.8340 -0.0749 0.055 Uiso 1 1 calc R . .
H4B H 0.1425 0.7370 -0.1171 0.055 Uiso 1 1 calc R . .
H4C H 0.2890 0.7698 -0.1111 0.055 Uiso 1 1 calc R . .
C5 C 0.3158(8) 0.4250(8) 0.0102(3) 0.0236(19) Uani 1 1 d . . .
C6 C 0.1643(8) 0.2572(8) -0.0437(4) 0.031(2) Uani 1 1 d . . .
H6A H 0.1307 0.2812 -0.0801 0.046 Uiso 1 1 calc R . .
H6B H 0.0908 0.2434 -0.0327 0.046 Uiso 1 1 calc R . .
H6C H 0.2154 0.1828 -0.0393 0.046 Uiso 1 1 calc R . .
C7 C 0.5045(7) 0.4484(8) 0.1110(3) 0.0206(17) Uiso 1 1 d . . .
C8 C 0.5570(8) 0.3100(8) 0.1899(3) 0.028(2) Uani 1 1 d . . .
H8A H 0.5606 0.3587 0.2197 0.042 Uiso 1 1 calc R . .
H8B H 0.6409 0.2685 0.1978 0.042 Uiso 1 1 calc R . .
H8C H 0.4866 0.2503 0.1822 0.042 Uiso 1 1 calc R . .
N1 N 0.6529(6) 0.7014(6) 0.1275(2) 0.0197(15) Uani 1 1 d . . .
H1 H 0.6676 0.6348 0.1460 0.024 Uiso 1 1 calc R . .
N2 N 0.5402(6) 0.7961(5) 0.0515(2) 0.0162(14) Uani 1 1 d . . .
N3 N 0.4410(6) 0.7789(6) 0.0030(2) 0.0183(15) Uani 1 1 d . . .
H3 H 0.4210 0.8374 -0.0200 0.022 Uiso 1 1 calc R . .
N4 N 0.2797(6) 0.6629(6) -0.0546(2) 0.0225(15) Uani 1 1 d . . .
H4 H 0.2430 0.5914 -0.0627 0.027 Uiso 1 1 calc R . .
N5 N 0.2460(6) 0.3508(6) -0.0129(3) 0.0193(15) Uani 1 1 d . . .
N6 N 0.5322(6) 0.3871(6) 0.1459(3) 0.0213(15) Uani 1 1 d . . .
B1 B 0.1757(9) 0.5817(8) 0.1706(3) 0.019(2) Uani 1 1 d . . .
C9 C 0.0728(7) 0.5779(7) 0.2007(3) 0.0192(18) Uani 1 1 d . . .
C10 C 0.0908(9) 0.6509(10) 0.2438(4) 0.039(2) Uani 1 1 d U . .
H10 H 0.1632 0.7048 0.2550 0.047 Uiso 1 1 calc R . .
C11 C 0.0079(10) 0.6481(11) 0.2708(4) 0.049(3) Uani 1 1 d U . .
H11 H 0.0227 0.7008 0.2992 0.059 Uiso 1 1 calc R . .
C12 C -0.0969(9) 0.5680(10) 0.2561(4) 0.038(2) Uani 1 1 d U . .
H12 H -0.1517 0.5622 0.2754 0.046 Uiso 1 1 calc R . .
C13 C -0.1195(9) 0.4983(9) 0.2137(4) 0.038(2) Uani 1 1 d U . .
H13 H -0.1919 0.4445 0.2026 0.045 Uiso 1 1 calc R . .
C14 C -0.0367(8) 0.5054(8) 0.1865(4) 0.026(2) Uani 1 1 d . . .
H14 H -0.0570 0.4574 0.1563 0.031 Uiso 1 1 calc R . .
C15 C 0.1568(7) 0.7086(7) 0.1374(3) 0.0152(17) Uani 1 1 d U . .
C16 C 0.2054(7) 0.7179(7) 0.0970(3) 0.0188(18) Uani 1 1 d . . .
H16 H 0.2491 0.6504 0.0899 0.023 Uiso 1 1 calc R . .
C17 C 0.1918(8) 0.8199(7) 0.0679(3) 0.0217(18) Uani 1 1 d . . .
H17 H 0.2254 0.8215 0.0412 0.026 Uiso 1 1 calc R . .
C18 C 0.1295(8) 0.9209(7) 0.0771(3) 0.0210(18) Uani 1 1 d . . .
H18 H 0.1200 0.9918 0.0569 0.025 Uiso 1 1 calc R . .
C19 C 0.0820(8) 0.9169(7) 0.1159(3) 0.0227(19) Uani 1 1 d . . .
H19 H 0.0385 0.9851 0.1225 0.027 Uiso 1 1 calc R . .
C20 C 0.0972(7) 0.8130(7) 0.1456(3) 0.0195(18) Uani 1 1 d . . .
H20 H 0.0654 0.8134 0.1729 0.023 Uiso 1 1 calc R . .
C21 C 0.1422(7) 0.4641(7) 0.1306(3) 0.0177(17) Uani 1 1 d . . .
C22 C 0.1946(8) 0.3490(8) 0.1461(3) 0.025(2) Uani 1 1 d . . .
H22 H 0.2585 0.3389 0.1800 0.030 Uiso 1 1 calc R . .
C23 C 0.1575(8) 0.2498(7) 0.1142(3) 0.025(2) Uani 1 1 d . . .
H23 H 0.1956 0.1735 0.1266 0.030 Uiso 1 1 calc R . .
C24 C 0.0645(8) 0.2596(8) 0.0640(3) 0.025(2) Uani 1 1 d . . .
H24 H 0.0397 0.1911 0.0420 0.029 Uiso 1 1 calc R . .
C25 C 0.0091(8) 0.3718(7) 0.0470(3) 0.0186(17) Uani 1 1 d . . .
H25 H -0.0557 0.3809 0.0133 0.022 Uiso 1 1 calc R . .
C26 C 0.0496(8) 0.4712(7) 0.0800(3) 0.0195(18) Uani 1 1 d . . .
H26 H 0.0123 0.5477 0.0674 0.023 Uiso 1 1 calc R . .
C27 C 0.3269(7) 0.5703(7) 0.2126(3) 0.0162(16) Uani 1 1 d . . .
C28 C 0.3575(8) 0.4927(8) 0.2551(3) 0.0226(19) Uani 1 1 d . . .
H28 H 0.2880 0.4511 0.2602 0.027 Uiso 1 1 calc R . .
C29 C 0.4846(8) 0.4734(7) 0.2901(3) 0.024(2) Uani 1 1 d . . .
H29 H 0.5007 0.4193 0.3182 0.028 Uiso 1 1 calc R . .
C30 C 0.5885(8) 0.5345(7) 0.2836(3) 0.0229(19) Uani 1 1 d . . .
H30 H 0.6760 0.5217 0.3069 0.027 Uiso 1 1 calc R . .
C31 C 0.5620(8) 0.6129(7) 0.2430(3) 0.0193(18) Uani 1 1 d . . .
H31 H 0.6316 0.6567 0.2389 0.023 Uiso 1 1 calc R . .
C32 C 0.4342(8) 0.6292(7) 0.2077(3) 0.0191(18) Uani 1 1 d . . .
H32 H 0.4194 0.6822 0.1793 0.023 Uiso 1 1 calc R . .
O1 O 0.5430(5) 1.0426(5) 0.0655(2) 0.0247(13) Uani 1 1 d . . .
H1D H 0.5476 0.9692 0.0588 0.037 Uiso 1 1 calc R . .
C33 C 0.4183(9) 1.0670(8) 0.0677(4) 0.033(2) Uani 1 1 d . . .
H33A H 0.4133 1.0295 0.0987 0.050 Uiso 1 1 calc R . .
H33B H 0.3493 1.0338 0.0369 0.050 Uiso 1 1 calc R . .
H33C H 0.4065 1.1544 0.0690 0.050 Uiso 1 1 calc R . .

loop_
_atom_site_aniso_label
_atom_site_aniso_U_11
_atom_site_aniso_U_22
_atom_site_aniso_U_33
_atom_site_aniso_U_23
_atom_site_aniso_U_13
_atom_site_aniso_U_12
Pt1 0.01400(15) 0.01290(15) 0.01909(15) 0.00078(16) 0.00727(11) -0.00093(16)
C1 0.028(5) 0.024(5) 0.027(5) -0.005(4) 0.007(4) -0.007(4)
C2 0.020(4) 0.015(4) 0.024(4) -0.001(3) 0.014(4) -0.003(3)
C3 0.019(4) 0.022(4) 0.020(4) -0.006(4) 0.009(4) -0.007(4)
C4 0.042(6) 0.030(5) 0.028(5) 0.006(4) 0.001(5) -0.013(5)
C5 0.026(4) 0.027(5) 0.024(4) 0.000(4) 0.016(4) -0.001(4)
C6 0.021(5) 0.027(5) 0.039(5) -0.014(4) 0.007(4) -0.009(4)
C8 0.020(5) 0.035(5) 0.024(5) 0.009(4) 0.004(4) -0.006(4)
N1 0.021(4) 0.018(4) 0.020(4) 0.000(3) 0.007(3) 0.000(3)
N2 0.024(4) 0.010(3) 0.011(3) -0.001(3) 0.002(3) 0.002(3)
N3 0.010(3) 0.019(4) 0.022(4) 0.004(3) 0.003(3) -0.003(3)
N4 0.023(4) 0.017(4) 0.024(4) 0.000(3) 0.005(3) -0.008(3)
N5 0.010(3) 0.020(4) 0.028(4) 0.000(3) 0.006(3) 0.006(3)
N6 0.015(3) 0.025(4) 0.027(4) -0.001(3) 0.012(3) -0.003(3)
B1 0.016(4) 0.024(5) 0.018(5) -0.003(4) 0.009(4) -0.007(4)
C9 0.013(4) 0.023(5) 0.018(4) 0.006(3) 0.003(3) -0.001(3)
C10 0.031(4) 0.055(5) 0.037(4) -0.008(4) 0.019(3) -0.004(4)
C11 0.040(4) 0.071(5) 0.045(4) -0.008(4) 0.026(4) -0.003(4)
C12 0.032(4) 0.055(4) 0.036(4) 0.015(4) 0.021(3) 0.004(4)
C13 0.028(4) 0.034(4) 0.048(5) 0.013(4) 0.011(4) -0.002(4)
C14 0.025(5) 0.022(4) 0.037(5) 0.000(4) 0.018(4) -0.004(4)
C15 0.008(3) 0.016(4) 0.017(4) -0.007(3) 0.001(3) -0.008(3)
C16 0.015(4) 0.012(4) 0.032(5) -0.006(4) 0.012(4) -0.002(3)
C17 0.027(5) 0.016(4) 0.023(4) -0.002(4) 0.010(4) -0.005(4)
C18 0.022(4) 0.010(4) 0.028(4) -0.001(3) 0.006(4) -0.004(3)
C19 0.016(4) 0.011(4) 0.035(5) -0.007(3) 0.002(4) -0.002(3)
C20 0.010(4) 0.027(5) 0.022(4) -0.011(4) 0.007(3) -0.003(3)
C21 0.018(4) 0.017(4) 0.020(4) 0.001(3) 0.008(3) -0.010(3)
C22 0.018(4) 0.025(5) 0.022(5) 0.009(4) -0.004(4) 0.009(4)
C23 0.020(5) 0.013(4) 0.037(5) 0.000(4) 0.004(4) -0.004(4)
C24 0.019(4) 0.019(4) 0.026(5) -0.005(4) -0.002(4) -0.002(4)
C25 0.015(4) 0.023(4) 0.018(4) 0.001(4) 0.007(3) 0.002(3)
C26 0.022(4) 0.017(5) 0.021(4) 0.008(3) 0.011(4) 0.003(3)
C27 0.016(4) 0.020(4) 0.017(4) -0.007(3) 0.011(3) -0.003(3)
C28 0.016(4) 0.027(5) 0.024(5) -0.001(4) 0.007(4) -0.007(4)
C29 0.031(5) 0.022(5) 0.014(4) 0.005(3) 0.003(4) -0.002(4)
C30 0.014(4) 0.026(5) 0.026(4) -0.012(4) 0.004(3) 0.000(4)
C31 0.014(4) 0.016(4) 0.026(5) -0.006(4) 0.007(4) 0.000(3)
C32 0.025(5) 0.013(4) 0.021(4) -0.004(3) 0.010(4) -0.002(3)
O1 0.026(3) 0.018(3) 0.028(3) 0.004(3) 0.008(3) -0.002(3)
C33 0.032(5) 0.026(5) 0.044(5) -0.001(5) 0.017(4) 0.003(4)

loop_
_atom_type_symbol
_atom_type_description
_atom_type_scat_dispersion_real
_atom_type_scat_dispersion_imag
_atom_type_scat_source
C C 0.0033 0.0016 'International Tables Vol C Tables 4.2.6.8 and 6.1.1.4'
H H 0.0000 0.0000 'International Tables Vol C Tables 4.2.6.8 and 6.1.1.4'
B B 0.0013 0.0007 'International Tables Vol C Tables 4.2.6.8 and 6.1.1.4'
N N 0.0061 0.0033 'International Tables Vol C Tables 4.2.6.8 and 6.1.1.4'
O O 0.0106 0.0060 'International Tables Vol C Tables 4.2.6.8 and 6.1.1.4'
Pt Pt -1.7033 8.3905 'International Tables Vol C Tables 4.2.6.8 and 6.1.1.4'

loop_
_geom_angle_atom_site_label_1
_geom_angle_atom_site_label_2
_geom_angle_atom_site_label_3
_geom_angle
_geom_angle_site_symmetry_1
_geom_angle_site_symmetry_3
_geom_angle_publ_flag
C7 Pt1 C5 89.4(3) . . ?
C7 Pt1 C3 174.5(3) . . ?
C5 Pt1 C3 94.8(3) . . ?
C7 Pt1 C2 97.9(3) . . ?
C5 Pt1 C2 172.7(3) . . ?
C3 Pt1 C2 78.0(3) . . ?
C7 Pt1 Pt1 109.9(2) . 3_665 ?
C5 Pt1 Pt1 73.8(2) . 3_665 ?
C3 Pt1 Pt1 74.7(2) . 3_665 ?
C2 Pt1 Pt1 103.1(2) . 3_665 ?
N1 C1 H1A 109.5 . . ?
N1 C1 H1B 109.5 . . ?
H1A C1 H1B 109.5 . . ?
N1 C1 H1C 109.5 . . ?
H1A C1 H1C 109.5 . . ?
H1B C1 H1C 109.5 . . ?
N2 C2 N1 118.1(7) . . ?
N2 C2 Pt1 117.5(6) . . ?
N1 C2 Pt1 124.4(6) . . ?
N3 C3 N4 118.8(7) . . ?
N3 C3 Pt1 112.9(5) . . ?
N4 C3 Pt1 128.3(6) . . ?
N4 C4 H4A 109.5 . . ?
N4 C4 H4B 109.5 . . ?
H4A C4 H4B 109.5 . . ?
N4 C4 H4C 109.5 . . ?
H4A C4 H4C 109.5 . . ?
H4B C4 H4C 109.5 . . ?
N5 C5 Pt1 178.2(7) . . ?
N5 C6 H6A 109.5 . . ?
N5 C6 H6B 109.5 . . ?
H6A C6 H6B 109.5 . . ?
N5 C6 H6C 109.5 . . ?
H6A C6 H6C 109.5 . . ?
H6B C6 H6C 109.5 . . ?
N6 C7 Pt1 175.2(7) . . ?
N6 C8 H8A 109.5 . . ?
N6 C8 H8B 109.5 . . ?
H8A C8 H8B 109.5 . . ?
N6 C8 H8C 109.5 . . ?
H8A C8 H8C 109.5 . . ?
H8B C8 H8C 109.5 . . ?
C2 N1 C1 123.9(7) . . ?
C2 N1 H1 118.0 . . ?
C1 N1 H1 118.0 . . ?
C2 N2 N3 111.2(6) . . ?
C3 N3 N2 120.3(6) . . ?
C3 N3 H3 119.8 . . ?
N2 N3 H3 119.8 . . ?
C3 N4 C4 125.1(7) . . ?
C3 N4 H4 117.5 . . ?
C4 N4 H4 117.5 . . ?
C5 N5 C6 176.3(8) . . ?
C7 N6 C8 175.6(8) . . ?
C27 B1 C9 109.9(6) . . ?
C27 B1 C15 110.2(6) . . ?
C9 B1 C15 110.1(7) . . ?
C27 B1 C21 109.2(6) . . ?
C9 B1 C21 107.6(6) . . ?
C15 B1 C21 109.9(6) . . ?
C14 C9 C10 114.2(8) . . ?
C14 C9 B1 124.4(7) . . ?
C10 C9 B1 121.5(7) . . ?
C11 C10 C9 123.0(10) . . ?
C11 C10 H10 118.5 . . ?
C9 C10 H10 118.5 . . ?
C10 C11 C12 119.9(10) . . ?
C10 C11 H11 120.1 . . ?
C12 C11 H11 120.1 . . ?
C13 C12 C11 118.7(9) . . ?
C13 C12 H12 120.7 . . ?
C11 C12 H12 120.7 . . ?
C12 C13 C14 120.2(9) . . ?
C12 C13 H13 119.9 . . ?
C14 C13 H13 119.9 . . ?
C9 C14 C13 123.9(9) . . ?
C9 C14 H14 118.0 . . ?
C13 C14 H14 118.0 . . ?
C20 C15 C16 114.3(7) . . ?
C20 C15 B1 125.6(7) . . ?
C16 C15 B1 120.1(7) . . ?
C17 C16 C15 122.8(7) . . ?
C17 C16 H16 118.6 . . ?
C15 C16 H16 118.6 . . ?
C16 C17 C18 120.5(8) . . ?
C16 C17 H17 119.7 . . ?
C18 C17 H17 119.7 . . ?
C19 C18 C17 118.9(7) . . ?
C19 C18 H18 120.5 . . ?
C17 C18 H18 120.5 . . ?
C18 C19 C20 120.2(7) . . ?
C18 C19 H19 119.9 . . ?
C20 C19 H19 119.9 . . ?
C19 C20 C15 123.2(7) . . ?
C19 C20 H20 118.4 . . ?
C15 C20 H20 118.4 . . ?
C22 C21 C26 115.0(7) . . ?
C22 C21 B1 123.0(7) . . ?
C26 C21 B1 121.8(7) . . ?
C23 C22 C21 122.7(7) . . ?
C23 C22 H22 118.7 . . ?
C21 C22 H22 118.7 . . ?
C22 C23 C24 121.0(8) . . ?
C22 C23 H23 119.5 . . ?
C24 C23 H23 119.5 . . ?
C25 C24 C23 118.4(8) . . ?
C25 C24 H24 120.8 . . ?
C23 C24 H24 120.8 . . ?
C24 C25 C26 119.4(7) . . ?
C24 C25 H25 120.3 . . ?
C26 C25 H25 120.3 . . ?
C25 C26 C21 123.5(7) . . ?
C25 C26 H26 118.2 . . ?
C21 C26 H26 118.2 . . ?
C28 C27 C32 115.2(7) . . ?
C28 C27 B1 120.7(7) . . ?
C32 C27 B1 124.1(7) . . ?
C29 C28 C27 123.3(8) . . ?
C29 C28 H28 118.3 . . ?
C27 C28 H28 118.3 . . ?
C28 C29 C30 119.4(7) . . ?
C28 C29 H29 120.3 . . ?
C30 C29 H29 120.3 . . ?
C31 C30 C29 119.0(7) . . ?
C31 C30 H30 120.5 . . ?
C29 C30 H30 120.5 . . ?
C30 C31 C32 120.8(8) . . ?
C30 C31 H31 119.6 . . ?
C32 C31 H31 119.6 . . ?
C31 C32 C27 122.3(7) . . ?
C31 C32 H32 118.8 . . ?
C27 C32 H32 118.8 . . ?
C33 O1 H1D 109.5 . . ?
O1 C33 H33A 109.5 . . ?
O1 C33 H33B 109.5 . . ?
H33A C33 H33B 109.5 . . ?
O1 C33 H33C 109.5 . . ?
H33A C33 H33C 109.5 . . ?
H33B C33 H33C 109.5 . . ?

loop_
_geom_bond_atom_site_label_1
_geom_bond_atom_site_label_2
_geom_bond_distance
_geom_bond_site_symmetry_2
_geom_bond_publ_flag
Pt1 C7 1.994(8) . ?
Pt1 C5 2.004(9) . ?
Pt1 C3 1.998(8) . ?
Pt1 C2 2.035(8) . ?
Pt1 Pt1 3.6621(7) 3_665 ?
C1 N1 1.453(10) . ?
C1 H1A 0.9800 . ?
C1 H1B 0.9800 . ?
C1 H1C 0.9800 . ?
C2 N2 1.301(9) . ?
C2 N1 1.348(10) . ?
C3 N3 1.325(10) . ?
C3 N4 1.335(10) . ?
C4 N4 1.452(11) . ?
C4 H4A 0.9800 . ?
C4 H4B 0.9800 . ?
C4 H4C 0.9800 . ?
C5 N5 1.145(10) . ?
C6 N5 1.429(10) . ?
C6 H6A 0.9800 . ?
C6 H6B 0.9800 . ?
C6 H6C 0.9800 . ?
C7 N6 1.132(10) . ?
C8 N6 1.435(10) . ?
C8 H8A 0.9800 . ?
C8 H8B 0.9800 . ?
C8 H8C 0.9800 . ?
N1 H1 0.8800 . ?
N2 N3 1.397(9) . ?
N3 H3 0.8800 . ?
N4 H4 0.8800 . ?
B1 C27 1.643(11) . ?
B1 C9 1.646(11) . ?
B1 C15 1.654(12) . ?
B1 C21 1.665(11) . ?
C9 C14 1.378(11) . ?
C9 C10 1.401(12) . ?
C10 C11 1.386(13) . ?
C10 H10 0.9500 . ?
C11 C12 1.390(14) . ?
C11 H11 0.9500 . ?
C12 C13 1.355(14) . ?
C12 H12 0.9500 . ?
C13 C14 1.393(13) . ?
C13 H13 0.9500 . ?
C14 H14 0.9500 . ?
C15 C20 1.392(11) . ?
C15 C16 1.422(11) . ?
C16 C17 1.366(11) . ?
C16 H16 0.9500 . ?
C17 C18 1.387(11) . ?
C17 H17 0.9500 . ?
C18 C19 1.369(12) . ?
C18 H18 0.9500 . ?
C19 C20 1.392(11) . ?
C19 H19 0.9500 . ?
C20 H20 0.9500 . ?
C21 C22 1.400(11) . ?
C21 C26 1.401(11) . ?
C22 C23 1.375(11) . ?
C22 H22 0.9500 . ?
C23 C24 1.396(11) . ?
C23 H23 0.9500 . ?
C24 C25 1.387(11) . ?
C24 H24 0.9500 . ?
C25 C26 1.396(11) . ?
C25 H25 0.9500 . ?
C26 H26 0.9500 . ?
C27 C28 1.399(11) . ?
C27 C32 1.403(10) . ?
C28 C29 1.390(11) . ?
C28 H28 0.9500 . ?
C29 C30 1.399(11) . ?
C29 H29 0.9500 . ?
C30 C31 1.369(11) . ?
C30 H30 0.9500 . ?
C31 C32 1.394(11) . ?
C31 H31 0.9500 . ?
C32 H32 0.9500 . ?
O1 C33 1.424(10) . ?
O1 H1D 0.8400 . ?
C33 H33A 0.9800 . ?
C33 H33B 0.9800 . ?
C33 H33C 0.9800 . ?

loop_
_geom_hbond_atom_site_label_D
_geom_hbond_atom_site_label_H
_geom_hbond_atom_site_label_A
_geom_hbond_distance_DH
_geom_hbond_distance_HA
_geom_hbond_distance_DA
_geom_hbond_angle_DHA
_geom_hbond_site_symmetry_A
N3 H3 O1 0.88 1.98 2.802(8) 155.2 3_675
O1 H1D N2 0.84 1.93 2.758(9) 169.4 .

loop_
_geom_torsion_atom_site_label_1
_geom_torsion_atom_site_label_2
_geom_torsion_atom_site_label_3
_geom_torsion_atom_site_label_4
_geom_torsion
_geom_torsion_site_symmetry_1
_geom_torsion_site_symmetry_2
_geom_torsion_site_symmetry_3
_geom_torsion_site_symmetry_4
_geom_torsion_publ_flag
C7 Pt1 C2 N2 -175.5(6) . . . . ?
C5 Pt1 C2 N2 7(3) . . . . ?
C3 Pt1 C2 N2 0.9(6) . . . . ?
Pt1 Pt1 C2 N2 71.8(6) 3_665 . . . ?
C7 Pt1 C2 N1 4.4(7) . . . . ?
C5 Pt1 C2 N1 -173(2) . . . . ?
C3 Pt1 C2 N1 -179.3(7) . . . . ?
Pt1 Pt1 C2 N1 -108.3(6) 3_665 . . . ?
C7 Pt1 C3 N3 42(3) . . . . ?
C5 Pt1 C3 N3 -179.2(6) . . . . ?
C2 Pt1 C3 N3 0.0(6) . . . . ?
Pt1 Pt1 C3 N3 -107.4(6) 3_665 . . . ?
C7 Pt1 C3 N4 -137(3) . . . . ?
C5 Pt1 C3 N4 2.3(8) . . . . ?
C2 Pt1 C3 N4 -178.5(8) . . . . ?
Pt1 Pt1 C3 N4 74.1(7) 3_665 . . . ?
C7 Pt1 C5 N5 -127(24) . . . . ?
C3 Pt1 C5 N5 57(24) . . . . ?
C2 Pt1 C5 N5 51(26) . . . . ?
Pt1 Pt1 C5 N5 -16(24) 3_665 . . . ?
C5 Pt1 C7 N6 -55(9) . . . . ?
C3 Pt1 C7 N6 84(10) . . . . ?
C2 Pt1 C7 N6 125(9) . . . . ?
Pt1 Pt1 C7 N6 -128(9) 3_665 . . . ?
N2 C2 N1 C1 3.0(11) . . . . ?
Pt1 C2 N1 C1 -176.8(6) . . . . ?
N1 C2 N2 N3 178.7(6) . . . . ?
Pt1 C2 N2 N3 -1.5(8) . . . . ?
N4 C3 N3 N2 177.8(7) . . . . ?
Pt1 C3 N3 N2 -0.8(9) . . . . ?
C2 N2 N3 C3 1.5(10) . . . . ?
N3 C3 N4 C4 -5.3(12) . . . . ?
Pt1 C3 N4 C4 173.1(7) . . . . ?
Pt1 C5 N5 C6 19(35) . . . . ?
Pt1 C7 N6 C8 -6(19) . . . . ?
C27 B1 C9 C14 -131.2(8) . . . . ?
C15 B1 C9 C14 107.2(9) . . . . ?
C21 B1 C9 C14 -12.5(11) . . . . ?
C27 B1 C9 C10 49.1(10) . . . . ?
C15 B1 C9 C10 -72.5(10) . . . . ?
C21 B1 C9 C10 167.8(8) . . . . ?
C14 C9 C10 C11 1.8(14) . . . . ?
B1 C9 C10 C11 -178.5(9) . . . . ?
C9 C10 C11 C12 1.6(17) . . . . ?
C10 C11 C12 C13 -3.3(16) . . . . ?
C11 C12 C13 C14 1.5(15) . . . . ?
C10 C9 C14 C13 -3.7(13) . . . . ?
B1 C9 C14 C13 176.6(8) . . . . ?
C12 C13 C14 C9 2.2(14) . . . . ?
C27 B1 C15 C20 -102.1(8) . . . . ?
C9 B1 C15 C20 19.3(10) . . . . ?
C21 B1 C15 C20 137.6(7) . . . . ?
C27 B1 C15 C16 76.9(8) . . . . ?
C9 B1 C15 C16 -161.7(7) . . . . ?
C21 B1 C15 C16 -43.4(9) . . . . ?
C20 C15 C16 C17 -1.5(11) . . . . ?
B1 C15 C16 C17 179.4(7) . . . . ?
C15 C16 C17 C18 0.5(12) . . . . ?
C16 C17 C18 C19 0.1(12) . . . . ?
C17 C18 C19 C20 0.5(12) . . . . ?
C18 C19 C20 C15 -1.7(12) . . . . ?
C16 C15 C20 C19 2.1(11) . . . . ?
B1 C15 C20 C19 -178.9(7) . . . . ?
C27 B1 C21 C22 33.7(10) . . . . ?
C9 B1 C21 C22 -85.5(9) . . . . ?
C15 B1 C21 C22 154.7(7) . . . . ?
C27 B1 C21 C26 -152.3(7) . . . . ?
C9 B1 C21 C26 88.5(8) . . . . ?
C15 B1 C21 C26 -31.3(10) . . . . ?
C26 C21 C22 C23 -0.5(12) . . . . ?
B1 C21 C22 C23 173.9(8) . . . . ?
C21 C22 C23 C24 0.3(13) . . . . ?
C22 C23 C24 C25 -0.7(13) . . . . ?
C23 C24 C25 C26 1.3(12) . . . . ?
C24 C25 C26 C21 -1.6(12) . . . . ?
C22 C21 C26 C25 1.2(11) . . . . ?
B1 C21 C26 C25 -173.3(7) . . . . ?
C9 B1 C27 C28 38.9(10) . . . . ?
C15 B1 C27 C28 160.4(7) . . . . ?
C21 B1 C27 C28 -78.8(9) . . . . ?
C9 B1 C27 C32 -145.1(7) . . . . ?
C15 B1 C27 C32 -23.7(10) . . . . ?
C21 B1 C27 C32 97.1(8) . . . . ?
C32 C27 C28 C29 -0.4(12) . . . . ?
B1 C27 C28 C29 175.8(7) . . . . ?
C27 C28 C29 C30 0.5(13) . . . . ?
C28 C29 C30 C31 0.7(12) . . . . ?
C29 C30 C31 C32 -2.0(12) . . . . ?
C30 C31 C32 C27 2.1(12) . . . . ?
C28 C27 C32 C31 -0.9(11) . . . . ?
B1 C27 C32 C31 -177.0(7) . . . . ?
